data_4079890
loop_
_publ_author_name
'Spisak, Sarah N.'
'Zabula, Alexander V.'
'Ferguson, Michael V.'
'Filatov, Alexander S.'
'Petrukhina, Marina A.'

_publ_section_title
;
 &#x201C;Naked&#x201D; Mono- and Dianions of Corannulene with Lithium
 Counterions
;
_journal_issue 2
_journal_name_full Organometallics
_journal_page_first 538
_journal_paper_doi 10.1021/om300998p
_journal_volume 32
_journal_year 2013
_chemical_absolute_configuration syn
_chemical_formula_moiety '2(C12 H28 Li O6), C20 H10'
_chemical_formula_sum 'C44 H66 Li2 O12'
_chemical_formula_weight 800.85
_chemical_name_systematic
; 
 corannulene-bis(bis(bis(2-methoxyethyl) ether)-lithium)) 
;
_space_group_IT_number 9
_symmetry_cell_setting monoclinic
_symmetry_Int_Tables_number 9
_symmetry_space_group_name_Hall 'C -2yc'
_symmetry_space_group_name_H-M 'C 1 c 1'
_atom_sites_solution_hydrogens geom
_atom_sites_solution_primary direct
_atom_sites_solution_secondary difmap
_audit_creation_method SHELXL-97
_cell_angle_alpha 90.00
_cell_angle_beta 101.547(5)
_cell_angle_gamma 90.00
_cell_formula_units_Z 4
_cell_length_a 14.032(4)
_cell_length_b 19.217(6)
_cell_length_c 16.592(5)
_cell_measurement_reflns_used 4975
_cell_measurement_temperature 100(2)
_cell_measurement_theta_max 25.72
_cell_measurement_theta_min 2.37
_cell_volume 4384(2)
_computing_cell_refinement 'SAINT Ver. 6.22  (Bruker-AXS, 2003)'
_computing_data_collection 'SMART Ver. 5.622 (Bruker-AXS, 2003)'
_computing_data_reduction 'SAINT Ver. 6.22'
_computing_molecular_graphics 'SHELXTL Ver. 6.14'
_computing_publication_material 'SHELXTL Ver. 6.14'
_computing_structure_refinement 'SHELXTL Ver. 6.14'
_computing_structure_solution 'SHELXTL Ver. 6.14 (Bruker-AXS, 2003)'
_diffrn_ambient_temperature 100(2)
_diffrn_measured_fraction_theta_full 0.999
_diffrn_measured_fraction_theta_max 0.994
_diffrn_measurement_device_type 'Bruker SMART APEX CCD area-detector'
_diffrn_measurement_method '0.30\% \w scans'
_diffrn_radiation_monochromator graphite
_diffrn_radiation_source 'fine-focus sealed tube'
_diffrn_radiation_type Mo-K\a
_diffrn_radiation_wavelength 0.71073
_diffrn_reflns_av_R_equivalents 0.0549
_diffrn_reflns_av_sigmaI/netI 0.0974
_diffrn_reflns_limit_h_max 17
_diffrn_reflns_limit_h_min -17
_diffrn_reflns_limit_k_max 23
_diffrn_reflns_limit_k_min -24
_diffrn_reflns_limit_l_max 20
_diffrn_reflns_limit_l_min -20
_diffrn_reflns_number 17988
_diffrn_reflns_theta_full 25.00
_diffrn_reflns_theta_max 26.77
_diffrn_reflns_theta_min 1.82
_diffrn_standards_number 0
_exptl_absorpt_coefficient_mu 0.086
_exptl_absorpt_correction_T_max 0.9966
_exptl_absorpt_correction_T_min 0.9763
_exptl_absorpt_correction_type multi-scan
_exptl_absorpt_process_details
;
SADABS  (Bruker-AXS, 2003)
;
_exptl_crystal_colour purple
_exptl_crystal_density_diffrn 1.213
_exptl_crystal_density_method 'not measured'
_exptl_crystal_description block
_exptl_crystal_F_000 1728
_exptl_crystal_size_max 0.28
_exptl_crystal_size_mid 0.16
_exptl_crystal_size_min 0.04
_refine_diff_density_max 0.202
_refine_diff_density_min -0.203
_refine_diff_density_rms 0.043
_refine_ls_abs_structure_details 'Flack H D (1983), Acta Cryst. A39, 876-881'
_refine_ls_abs_structure_Flack 0.5(8)
_refine_ls_extinction_method none
_refine_ls_goodness_of_fit_ref 1.023
_refine_ls_hydrogen_treatment noref
_refine_ls_matrix_type full
_refine_ls_number_parameters 531
_refine_ls_number_reflns 8901
_refine_ls_number_restraints 2
_refine_ls_restrained_S_all 1.023
_refine_ls_R_factor_all 0.0972
_refine_ls_R_factor_gt 0.0553
_refine_ls_shift/su_max 0.000
_refine_ls_shift/su_mean 0.000
_refine_ls_structure_factor_coef Fsqd
_refine_ls_weighting_details 'calc w=1/[\s^2^(Fo^2^)+(0.0176P)^2^+0.0000P] where P=(Fo^2^+2Fc^2^)/3'
_refine_ls_weighting_scheme calc
_refine_ls_wR_factor_gt 0.0812
_refine_ls_wR_factor_ref 0.0925
_reflns_number_gt 5852
_reflns_number_total 8901
_reflns_threshold_expression I>2\s(I)
_cod_data_source_file om300998p_si_002.cif
_cod_data_source_block 5
_cod_depositor_comments
;
The following automatic conversions were performed:

'_symmetry_cell_setting' value 'Monoclinic' changed to 'monoclinic'
according to /home/saulius/struct/CIF-dictionaries/cif_core.dic
dictionary named 'cif_core.dic' version 2.4.2 from 2011-04-26.

Automatic conversion script
Id: cif_fix_values 1891 2012-01-12 08:04:46Z andrius 
;
_cod_original_sg_symbol_Hall 'C -2yc      '
_cod_original_sg_symbol_H-M 'C 1 c 1     '
_cod_database_code 4079890

loop_
_symmetry_equiv_pos_as_xyz
'x, y, z'
'x, -y, z+1/2'
'x+1/2, y+1/2, z'
'x+1/2, -y+1/2, z+1/2'

loop_
_atom_site_label
_atom_site_type_symbol
_atom_site_fract_x
_atom_site_fract_y
_atom_site_fract_z
_atom_site_U_iso_or_equiv
_atom_site_adp_type
_atom_site_occupancy
_atom_site_symmetry_multiplicity
_atom_site_calc_flag
_atom_site_refinement_flags
Li1 Li 0.5160(4) 0.4675(3) 0.5031(3) 0.0317(13) Uani 1 1 d .
Li2 Li 0.5202(4) 0.9479(3) 0.2440(3) 0.0334(13) Uani 1 1 d .
O1 O 0.45791(14) 0.50048(10) 0.36859(11) 0.0307(5) Uani 1 1 d .
O2 O 0.58697(13) 0.40636(9) 0.43793(11) 0.0276(5) Uani 1 1 d .
O3 O 0.60788(15) 0.40968(10) 0.60012(12) 0.0325(5) Uani 1 1 d .
O4 O 0.61149(14) 0.55854(10) 0.52263(13) 0.0338(5) Uani 1 1 d .
O5 O 0.45469(14) 0.52098(10) 0.59024(12) 0.0305(5) Uani 1 1 d .
O6 O 0.38482(14) 0.41699(10) 0.49699(12) 0.0327(5) Uani 1 1 d .
O7 O 0.64187(15) 0.87341(10) 0.25509(14) 0.0406(6) Uani 1 1 d .
O8 O 0.48093(15) 0.86628(11) 0.31022(13) 0.0367(6) Uani 1 1 d .
O9 O 0.39337(15) 0.98525(11) 0.28174(14) 0.0409(6) Uani 1 1 d .
O10 O 0.61665(14) 1.01608(10) 0.32131(12) 0.0292(5) Uani 1 1 d .
O11 O 0.53491(15) 1.02776(10) 0.16639(12) 0.0331(5) Uani 1 1 d .
O12 O 0.44930(15) 0.91069(11) 0.11923(13) 0.0368(6) Uani 1 1 d .
C1 C 0.8173(2) 0.21418(15) 0.2065(2) 0.0324(8) Uani 1 1 d .
H1 H 0.8611 0.2053 0.1708 0.039 Uiso 1 1 calc R
C2 C 0.8500(2) 0.20605(16) 0.2898(2) 0.0328(8) Uani 1 1 d .
H2 H 0.9144 0.1895 0.3086 0.039 Uiso 1 1 calc R
C3 C 0.7927(2) 0.22100(15) 0.3496(2) 0.0294(8) Uani 1 1 d .
C4 C 0.7972(2) 0.19784(15) 0.4316(2) 0.0353(8) Uani 1 1 d .
H4 H 0.8586 0.1828 0.4617 0.042 Uiso 1 1 calc R
C5 C 0.7184(2) 0.19553(15) 0.47152(19) 0.0354(8) Uani 1 1 d .
H5 H 0.7290 0.1815 0.5275 0.042 Uiso 1 1 calc R
C6 C 0.6193(2) 0.21437(15) 0.42857(18) 0.0299(8) Uani 1 1 d .
C7 C 0.5261(2) 0.19646(15) 0.4425(2) 0.0338(8) Uani 1 1 d .
H7 H 0.5203 0.1800 0.4952 0.041 Uiso 1 1 calc R
C8 C 0.4408(2) 0.20236(15) 0.37986(19) 0.0325(8) Uani 1 1 d .
H8 H 0.3803 0.1879 0.3916 0.039 Uiso 1 1 calc R
C9 C 0.4431(2) 0.22882(15) 0.30143(19) 0.0285(7) Uani 1 1 d .
C10 C 0.3761(2) 0.22276(15) 0.2227(2) 0.0321(8) Uani 1 1 d .
H10 H 0.3094 0.2144 0.2227 0.039 Uiso 1 1 calc R
C11 C 0.4044(2) 0.22856(15) 0.14745(19) 0.0303(8) Uani 1 1 d .
H11 H 0.3563 0.2233 0.0986 0.036 Uiso 1 1 calc R
C12 C 0.5048(2) 0.24238(15) 0.13969(18) 0.0258(7) Uani 1 1 d .
C13 C 0.5554(2) 0.22939(14) 0.07627(18) 0.0288(8) Uani 1 1 d .
H13 H 0.5196 0.2220 0.0220 0.035 Uiso 1 1 calc R
C14 C 0.6597(2) 0.22702(15) 0.09108(18) 0.0297(8) Uani 1 1 d .
H14 H 0.6907 0.2192 0.0460 0.036 Uiso 1 1 calc R
C15 C 0.7177(2) 0.23593(14) 0.17029(19) 0.0279(7) Uani 1 1 d .
C16 C 0.6665(2) 0.25733(14) 0.23038(17) 0.0256(7) Uani 1 1 d .
C17 C 0.7011(2) 0.25075(14) 0.31516(18) 0.0261(7) Uani 1 1 d .
C18 C 0.6200(2) 0.24678(14) 0.35311(17) 0.0263(7) Uani 1 1 d .
C19 C 0.5341(2) 0.25421(14) 0.29104(18) 0.0250(7) Uani 1 1 d .
C20 C 0.5631(2) 0.26075(13) 0.21606(17) 0.0231(7) Uani 1 1 d .
C21 C 0.3595(2) 0.52127(17) 0.33862(19) 0.0417(9) Uani 1 1 d .
H21A H 0.3531 0.5404 0.2831 0.062 Uiso 1 1 calc R
H21B H 0.3413 0.5568 0.3751 0.062 Uiso 1 1 calc R
H21C H 0.3166 0.4808 0.3371 0.062 Uiso 1 1 calc R
C22 C 0.4876(2) 0.44816(15) 0.31841(18) 0.0308(8) Uani 1 1 d .
H22A H 0.4848 0.4662 0.2621 0.037 Uiso 1 1 calc R
H22B H 0.4440 0.4073 0.3150 0.037 Uiso 1 1 calc R
C23 C 0.5894(2) 0.42757(15) 0.35612(18) 0.0305(8) Uani 1 1 d .
H23A H 0.6113 0.3888 0.3250 0.037 Uiso 1 1 calc R
H23B H 0.6343 0.4674 0.3565 0.037 Uiso 1 1 calc R
C24 C 0.6793(2) 0.38658(16) 0.48500(19) 0.0320(8) Uani 1 1 d .
H24A H 0.7231 0.4273 0.4960 0.038 Uiso 1 1 calc R
H24B H 0.7101 0.3509 0.4555 0.038 Uiso 1 1 calc R
C25 C 0.6588(2) 0.35783(16) 0.56344(19) 0.0351(8) Uani 1 1 d .
H25A H 0.6187 0.3152 0.5522 0.042 Uiso 1 1 calc R
H25B H 0.7205 0.3457 0.6012 0.042 Uiso 1 1 calc R
C26 C 0.5769(2) 0.38430(17) 0.67154(19) 0.0409(9) Uani 1 1 d .
H26A H 0.5315 0.3456 0.6561 0.061 Uiso 1 1 calc R
H26B H 0.5444 0.4218 0.6957 0.061 Uiso 1 1 calc R
H26C H 0.6335 0.3682 0.7118 0.061 Uiso 1 1 calc R
C27 C 0.6102(2) 0.61086(17) 0.4601(2) 0.0441(9) Uani 1 1 d .
H27A H 0.5465 0.6337 0.4485 0.066 Uiso 1 1 calc R
H27B H 0.6224 0.5889 0.4098 0.066 Uiso 1 1 calc R
H27C H 0.6609 0.6455 0.4795 0.066 Uiso 1 1 calc R
C28 C 0.5962(2) 0.58795(15) 0.59923(19) 0.0318(8) Uani 1 1 d .
H28A H 0.6244 0.6353 0.6062 0.038 Uiso 1 1 calc R
H28B H 0.6293 0.5589 0.6458 0.038 Uiso 1 1 calc R
C29 C 0.4890(2) 0.59130(15) 0.59928(19) 0.0299(8) Uani 1 1 d .
H29A H 0.4777 0.6114 0.6515 0.036 Uiso 1 1 calc R
H29B H 0.4549 0.6203 0.5531 0.036 Uiso 1 1 calc R
C30 C 0.3522(2) 0.51424(16) 0.5726(2) 0.0340(8) Uani 1 1 d .
H30A H 0.3237 0.5423 0.5236 0.041 Uiso 1 1 calc R
H30B H 0.3247 0.5305 0.6197 0.041 Uiso 1 1 calc R
C31 C 0.3304(2) 0.43862(16) 0.5566(2) 0.0346(8) Uani 1 1 d .
H31A H 0.3499 0.4114 0.6080 0.042 Uiso 1 1 calc R
H31B H 0.2600 0.4317 0.5354 0.042 Uiso 1 1 calc R
C32 C 0.3670(2) 0.34688(16) 0.4713(2) 0.0414(9) Uani 1 1 d .
H32A H 0.3774 0.3164 0.5196 0.062 Uiso 1 1 calc R
H32B H 0.4117 0.3336 0.4354 0.062 Uiso 1 1 calc R
H32C H 0.2998 0.3422 0.4411 0.062 Uiso 1 1 calc R
C33 C 0.6934(3) 0.8674(2) 0.1894(3) 0.0697(13) Uani 1 1 d .
H33A H 0.7538 0.8414 0.2083 0.105 Uiso 1 1 calc R
H33B H 0.7089 0.9140 0.1715 0.105 Uiso 1 1 calc R
H33C H 0.6529 0.8428 0.1431 0.105 Uiso 1 1 calc R
C34 C 0.6156(3) 0.80736(16) 0.2819(2) 0.0418(9) Uani 1 1 d .
H34A H 0.6745 0.7799 0.3048 0.050 Uiso 1 1 calc R
H34B H 0.5764 0.7812 0.2354 0.050 Uiso 1 1 calc R
C35 C 0.5571(2) 0.82081(17) 0.3471(2) 0.0385(9) Uani 1 1 d .
H35A H 0.5303 0.7768 0.3642 0.046 Uiso 1 1 calc R
H35B H 0.5980 0.8428 0.3960 0.046 Uiso 1 1 calc R
C36 C 0.4135(2) 0.88267(17) 0.3610(2) 0.0402(9) Uani 1 1 d .
H36A H 0.4475 0.9043 0.4130 0.048 Uiso 1 1 calc R
H36B H 0.3804 0.8400 0.3744 0.048 Uiso 1 1 calc R
C37 C 0.3423(2) 0.93152(17) 0.3146(2) 0.0407(9) Uani 1 1 d .
H37A H 0.2987 0.9067 0.2694 0.049 Uiso 1 1 calc R
H37B H 0.3021 0.9519 0.3514 0.049 Uiso 1 1 calc R
C38 C 0.3327(2) 1.03954(18) 0.2434(2) 0.0557(11) Uani 1 1 d .
H38A H 0.2853 1.0207 0.1970 0.084 Uiso 1 1 calc R
H38B H 0.3724 1.0750 0.2234 0.084 Uiso 1 1 calc R
H38C H 0.2982 1.0605 0.2832 0.084 Uiso 1 1 calc R
C39 C 0.6102(2) 1.02003(17) 0.40558(19) 0.0373(8) Uani 1 1 d .
H39A H 0.6655 1.0466 0.4359 0.056 Uiso 1 1 calc R
H39B H 0.6112 0.9730 0.4285 0.056 Uiso 1 1 calc R
H39C H 0.5494 1.0432 0.4104 0.056 Uiso 1 1 calc R
C40 C 0.6147(2) 1.08317(14) 0.28479(19) 0.0298(8) Uani 1 1 d .
H40A H 0.6721 1.1105 0.3116 0.036 Uiso 1 1 calc R
H40B H 0.5553 1.1086 0.2914 0.036 Uiso 1 1 calc R
C41 C 0.6155(2) 1.07340(15) 0.19600(19) 0.0340(8) Uani 1 1 d .
H41A H 0.6070 1.1185 0.1665 0.041 Uiso 1 1 calc R
H41B H 0.6774 1.0521 0.1886 0.041 Uiso 1 1 calc R
C42 C 0.5242(2) 1.01133(17) 0.08158(18) 0.0407(9) Uani 1 1 d .
H42A H 0.5823 0.9863 0.0712 0.049 Uiso 1 1 calc R
H42B H 0.5151 1.0541 0.0477 0.049 Uiso 1 1 calc R
C43 C 0.4357(2) 0.96582(17) 0.06189(19) 0.0384(9) Uani 1 1 d .
H43A H 0.3768 0.9928 0.0662 0.046 Uiso 1 1 calc R
H43B H 0.4277 0.9474 0.0052 0.046 Uiso 1 1 calc R
C44 C 0.3695(2) 0.86343(17) 0.1060(2) 0.0462(9) Uani 1 1 d .
H44A H 0.3087 0.8894 0.1029 0.069 Uiso 1 1 calc R
H44B H 0.3773 0.8302 0.1517 0.069 Uiso 1 1 calc R
H44C H 0.3675 0.8382 0.0544 0.069 Uiso 1 1 calc R

loop_
_atom_site_aniso_label
_atom_site_aniso_U_11
_atom_site_aniso_U_22
_atom_site_aniso_U_33
_atom_site_aniso_U_23
_atom_site_aniso_U_13
_atom_site_aniso_U_12
Li1 0.034(3) 0.028(3) 0.035(3) 0.000(2) 0.012(3) -0.001(2)
Li2 0.032(3) 0.033(3) 0.035(3) -0.002(3) 0.006(3) -0.004(2)
O1 0.0260(12) 0.0361(12) 0.0281(12) -0.0012(10) 0.0007(10) 0.0073(10)
O2 0.0240(12) 0.0325(12) 0.0258(12) 0.0000(10) 0.0036(10) 0.0015(10)
O3 0.0368(13) 0.0305(12) 0.0299(13) -0.0013(10) 0.0062(10) 0.0049(10)
O4 0.0385(13) 0.0302(12) 0.0327(13) -0.0057(11) 0.0074(11) -0.0006(11)
O5 0.0256(12) 0.0279(12) 0.0368(13) -0.0008(10) 0.0031(10) 0.0028(10)
O6 0.0331(13) 0.0313(12) 0.0359(13) -0.0059(10) 0.0121(11) -0.0029(10)
O7 0.0417(14) 0.0284(12) 0.0561(16) -0.0001(12) 0.0204(12) 0.0019(10)
O8 0.0346(13) 0.0405(13) 0.0364(14) 0.0073(11) 0.0103(11) 0.0036(11)
O9 0.0295(13) 0.0361(13) 0.0596(16) 0.0012(12) 0.0150(12) 0.0004(11)
O10 0.0297(12) 0.0294(12) 0.0287(13) -0.0009(10) 0.0061(10) -0.0020(10)
O11 0.0386(13) 0.0308(12) 0.0292(13) 0.0009(10) 0.0052(11) -0.0111(10)
O12 0.0367(14) 0.0371(13) 0.0350(13) 0.0024(11) 0.0032(11) -0.0138(11)
C1 0.0295(19) 0.0274(18) 0.044(2) 0.0001(16) 0.0159(16) -0.0006(15)
C2 0.0186(17) 0.0313(19) 0.045(2) -0.0011(16) -0.0012(16) -0.0050(14)
C3 0.0292(19) 0.0227(17) 0.033(2) -0.0015(15) -0.0012(15) -0.0017(14)
C4 0.033(2) 0.0263(18) 0.041(2) -0.0028(16) -0.0071(17) -0.0008(15)
C5 0.047(2) 0.035(2) 0.0201(18) 0.0021(15) -0.0030(16) -0.0033(16)
C6 0.040(2) 0.0254(18) 0.0229(18) -0.0066(14) 0.0027(16) -0.0011(15)
C7 0.044(2) 0.0337(19) 0.0255(19) 0.0003(15) 0.0107(16) 0.0009(16)
C8 0.030(2) 0.0325(19) 0.038(2) -0.0047(16) 0.0150(16) -0.0014(15)
C9 0.0312(19) 0.0240(17) 0.0313(19) -0.0028(15) 0.0088(15) 0.0047(14)
C10 0.0267(19) 0.0322(18) 0.038(2) -0.0029(16) 0.0083(16) 0.0010(14)
C11 0.0262(19) 0.0315(18) 0.0291(19) -0.0035(15) -0.0043(15) 0.0013(14)
C12 0.0292(18) 0.0215(16) 0.0238(17) 0.0011(13) -0.0013(15) 0.0016(14)
C13 0.035(2) 0.0287(18) 0.0205(18) 0.0013(14) 0.0002(15) -0.0010(14)
C14 0.040(2) 0.0261(18) 0.0264(19) 0.0002(14) 0.0135(16) -0.0011(15)
C15 0.0280(18) 0.0239(17) 0.0319(19) 0.0022(15) 0.0064(15) -0.0038(14)
C16 0.0307(18) 0.0204(16) 0.0252(19) 0.0037(14) 0.0044(15) -0.0030(14)
C17 0.0278(18) 0.0181(16) 0.0296(19) -0.0015(14) -0.0014(15) -0.0014(13)
C18 0.0374(19) 0.0157(15) 0.0241(18) -0.0032(13) 0.0019(15) -0.0017(14)
C19 0.0283(18) 0.0185(16) 0.0267(18) -0.0016(13) 0.0017(15) 0.0003(13)
C20 0.0229(18) 0.0169(15) 0.0279(19) 0.0004(13) 0.0014(14) 0.0018(13)
C21 0.039(2) 0.050(2) 0.033(2) 0.0004(17) 0.0006(17) 0.0124(17)
C22 0.0336(19) 0.0309(18) 0.0291(19) -0.0014(15) 0.0094(15) -0.0028(16)
C23 0.0288(19) 0.0321(19) 0.033(2) -0.0049(15) 0.0109(16) -0.0020(15)
C24 0.0227(18) 0.0377(19) 0.032(2) -0.0099(16) -0.0026(15) 0.0020(14)
C25 0.033(2) 0.0315(19) 0.037(2) -0.0064(16) -0.0039(16) 0.0076(15)
C26 0.042(2) 0.041(2) 0.037(2) 0.0074(17) 0.0047(18) 0.0072(16)
C27 0.056(2) 0.039(2) 0.041(2) -0.0033(18) 0.0166(19) -0.0122(18)
C28 0.037(2) 0.0267(17) 0.030(2) -0.0032(15) 0.0021(15) -0.0006(15)
C29 0.037(2) 0.0218(17) 0.0308(19) -0.0001(15) 0.0069(15) 0.0010(14)
C30 0.0275(19) 0.0326(19) 0.042(2) 0.0022(16) 0.0072(16) 0.0066(15)
C31 0.0296(19) 0.036(2) 0.041(2) 0.0013(16) 0.0143(17) 0.0011(16)
C32 0.045(2) 0.036(2) 0.044(2) -0.0088(17) 0.0102(18) -0.0107(17)
C33 0.077(3) 0.063(3) 0.086(3) 0.018(2) 0.059(3) 0.024(2)
C34 0.049(2) 0.031(2) 0.044(2) 0.0039(17) 0.0074(18) 0.0031(17)
C35 0.039(2) 0.036(2) 0.039(2) 0.0052(17) 0.0055(17) -0.0040(17)
C36 0.041(2) 0.043(2) 0.041(2) -0.0070(18) 0.0166(18) -0.0080(17)
C37 0.031(2) 0.048(2) 0.047(2) -0.0028(19) 0.0163(17) -0.0056(17)
C38 0.040(2) 0.045(2) 0.082(3) 0.003(2) 0.010(2) 0.0102(19)
C39 0.040(2) 0.041(2) 0.030(2) -0.0028(17) 0.0048(16) -0.0060(16)
C40 0.0282(18) 0.0216(17) 0.040(2) -0.0010(15) 0.0069(16) -0.0022(14)
C41 0.036(2) 0.0257(18) 0.041(2) 0.0040(16) 0.0095(17) -0.0066(15)
C42 0.057(2) 0.039(2) 0.025(2) 0.0061(16) 0.0050(17) -0.0112(18)
C43 0.041(2) 0.043(2) 0.029(2) 0.0023(16) 0.0001(16) -0.0082(17)
C44 0.051(2) 0.042(2) 0.045(2) -0.0045(19) 0.0081(19) -0.0173(19)

loop_
_atom_type_symbol
_atom_type_description
_atom_type_scat_dispersion_real
_atom_type_scat_dispersion_imag
_atom_type_scat_source
C C 0.0033 0.0016 'International Tables Vol C Tables 4.2.6.8 and 6.1.1.4'
H H 0.0000 0.0000 'International Tables Vol C Tables 4.2.6.8 and 6.1.1.4'
Li Li -0.0003 0.0001 'International Tables Vol C Tables 4.2.6.8 and 6.1.1.4'
O O 0.0106 0.0060 'International Tables Vol C Tables 4.2.6.8 and 6.1.1.4'

loop_
_geom_angle_atom_site_label_1
_geom_angle_atom_site_label_2
_geom_angle_atom_site_label_3
_geom_angle
O2 Li1 O6 103.5(2)
O2 Li1 O5 169.4(3)
O6 Li1 O5 77.23(19)
O2 Li1 O3 79.19(19)
O6 Li1 O3 100.8(2)
O5 Li1 O3 90.2(2)
O2 Li1 O4 101.2(2)
O6 Li1 O4 153.7(3)
O5 Li1 O4 80.15(19)
O3 Li1 O4 92.5(2)
O2 Li1 O1 75.85(19)
O6 Li1 O1 86.7(2)
O5 Li1 O1 114.8(2)
O3 Li1 O1 155.0(3)
O4 Li1 O1 90.6(2)
O11 Li2 O8 169.9(3)
O11 Li2 O10 77.53(19)
O8 Li2 O10 110.8(2)
O11 Li2 O9 97.4(2)
O8 Li2 O9 76.71(19)
O10 Li2 O9 94.8(2)
O11 Li2 O7 111.5(2)
O8 Li2 O7 75.29(19)
O10 Li2 O7 87.8(2)
O9 Li2 O7 150.9(3)
O11 Li2 O12 74.78(18)
O8 Li2 O12 97.7(2)
O10 Li2 O12 150.7(3)
O9 Li2 O12 97.9(2)
O7 Li2 O12 93.6(2)
C22 O1 C21 111.8(2)
C22 O1 Li1 106.5(2)
C21 O1 Li1 123.0(2)
C24 O2 C23 114.0(2)
C24 O2 Li1 111.0(2)
C23 O2 Li1 117.3(2)
C26 O3 C25 112.1(2)
C26 O3 Li1 124.0(2)
C25 O3 Li1 108.4(2)
C27 O4 C28 112.2(2)
C27 O4 Li1 122.1(2)
C28 O4 Li1 104.4(2)
C30 O5 C29 114.5(2)
C30 O5 Li1 110.7(2)
C29 O5 Li1 111.1(2)
C32 O6 C31 113.5(2)
C32 O6 Li1 124.2(2)
C31 O6 Li1 115.1(2)
C34 O7 C33 111.8(3)
C34 O7 Li2 111.2(2)
C33 O7 Li2 119.3(2)
C35 O8 C36 114.4(2)
C35 O8 Li2 116.2(2)
C36 O8 Li2 115.4(2)
C38 O9 C37 113.7(2)
C38 O9 Li2 125.5(2)
C37 O9 Li2 112.5(2)
C39 O10 C40 111.8(2)
C39 O10 Li2 118.0(2)
C40 O10 Li2 110.3(2)
C42 O11 C41 113.2(2)
C42 O11 Li2 117.0(2)
C41 O11 Li2 114.5(2)
C43 O12 C44 112.2(2)
C43 O12 Li2 111.2(2)
C44 O12 Li2 122.6(2)
C2 C1 C15 122.9(3)
C2 C1 H1 118.6
C15 C1 H1 118.6
C1 C2 C3 123.7(3)
C1 C2 H2 118.1
C3 C2 H2 118.1
C17 C3 C4 112.0(3)
C17 C3 C2 113.2(3)
C4 C3 C2 132.8(3)
C5 C4 C3 125.1(3)
C5 C4 H4 117.4
C3 C4 H4 117.4
C4 C5 C6 121.5(3)
C4 C5 H5 119.3
C6 C5 H5 119.3
C18 C6 C7 115.3(3)
C18 C6 C5 111.5(3)
C7 C6 C5 132.4(3)
C6 C7 C8 122.1(3)
C6 C7 H7 119.0
C8 C7 H7 119.0
C9 C8 C7 122.2(3)
C9 C8 H8 118.9
C7 C8 H8 118.9
C8 C9 C19 115.4(3)
C8 C9 C10 132.3(3)
C19 C9 C10 110.9(3)
C11 C10 C9 123.5(3)
C11 C10 H10 118.2
C9 C10 H10 118.2
C10 C11 C12 123.1(3)
C10 C11 H11 118.4
C12 C11 H11 118.4
C13 C12 C20 115.4(3)
C13 C12 C11 132.3(3)
C20 C12 C11 111.2(3)
C12 C13 C14 121.9(3)
C12 C13 H13 119.1
C14 C13 H13 119.1
C15 C14 C13 122.3(3)
C15 C14 H14 118.8
C13 C14 H14 118.8
C16 C15 C14 114.5(3)
C16 C15 C1 112.0(3)
C14 C15 C1 132.2(3)
C17 C16 C15 124.3(3)
C17 C16 C20 108.0(3)
C15 C16 C20 123.0(3)
C16 C17 C18 107.8(2)
C16 C17 C3 123.1(3)
C18 C17 C3 123.1(3)
C6 C18 C17 125.1(3)
C6 C18 C19 122.2(3)
C17 C18 C19 108.3(3)
C20 C19 C9 125.2(3)
C20 C19 C18 107.3(3)
C9 C19 C18 122.2(3)
C19 C20 C12 124.1(3)
C19 C20 C16 108.5(2)
C12 C20 C16 121.8(3)
O1 C21 H21A 109.5
O1 C21 H21B 109.5
H21A C21 H21B 109.5
O1 C21 H21C 109.5
H21A C21 H21C 109.5
H21B C21 H21C 109.5
O1 C22 C23 108.1(2)
O1 C22 H22A 110.1
C23 C22 H22A 110.1
O1 C22 H22B 110.1
C23 C22 H22B 110.1
H22A C22 H22B 108.4
O2 C23 C22 105.8(2)
O2 C23 H23A 110.6
C22 C23 H23A 110.6
O2 C23 H23B 110.6
C22 C23 H23B 110.6
H23A C23 H23B 108.7
O2 C24 C25 105.3(2)
O2 C24 H24A 110.7
C25 C24 H24A 110.7
O2 C24 H24B 110.7
C25 C24 H24B 110.7
H24A C24 H24B 108.8
O3 C25 C24 108.2(2)
O3 C25 H25A 110.1
C24 C25 H25A 110.1
O3 C25 H25B 110.1
C24 C25 H25B 110.1
H25A C25 H25B 108.4
O3 C26 H26A 109.5
O3 C26 H26B 109.5
H26A C26 H26B 109.5
O3 C26 H26C 109.5
H26A C26 H26C 109.5
H26B C26 H26C 109.5
O4 C27 H27A 109.5
O4 C27 H27B 109.5
H27A C27 H27B 109.5
O4 C27 H27C 109.5
H27A C27 H27C 109.5
H27B C27 H27C 109.5
O4 C28 C29 110.0(2)
O4 C28 H28A 109.7
C29 C28 H28A 109.7
O4 C28 H28B 109.7
C29 C28 H28B 109.7
H28A C28 H28B 108.2
O5 C29 C28 105.9(2)
O5 C29 H29A 110.6
C28 C29 H29A 110.6
O5 C29 H29B 110.6
C28 C29 H29B 110.6
H29A C29 H29B 108.7
O5 C30 C31 106.8(2)
O5 C30 H30A 110.4
C31 C30 H30A 110.4
O5 C30 H30B 110.4
C31 C30 H30B 110.4
H30A C30 H30B 108.6
O6 C31 C30 106.6(2)
O6 C31 H31A 110.4
C30 C31 H31A 110.4
O6 C31 H31B 110.4
C30 C31 H31B 110.4
H31A C31 H31B 108.6
O6 C32 H32A 109.5
O6 C32 H32B 109.5
H32A C32 H32B 109.5
O6 C32 H32C 109.5
H32A C32 H32C 109.5
H32B C32 H32C 109.5
O7 C33 H33A 109.5
O7 C33 H33B 109.5
H33A C33 H33B 109.5
O7 C33 H33C 109.5
H33A C33 H33C 109.5
H33B C33 H33C 109.5
O7 C34 C35 106.6(3)
O7 C34 H34A 110.4
C35 C34 H34A 110.4
O7 C34 H34B 110.4
C35 C34 H34B 110.4
H34A C34 H34B 108.6
O8 C35 C34 105.5(3)
O8 C35 H35A 110.6
C34 C35 H35A 110.6
O8 C35 H35B 110.6
C34 C35 H35B 110.6
H35A C35 H35B 108.8
O8 C36 C37 107.1(3)
O8 C36 H36A 110.3
C37 C36 H36A 110.3
O8 C36 H36B 110.3
C37 C36 H36B 110.3
H36A C36 H36B 108.5
O9 C37 C36 108.8(3)
O9 C37 H37A 109.9
C36 C37 H37A 109.9
O9 C37 H37B 109.9
C36 C37 H37B 109.9
H37A C37 H37B 108.3
O9 C38 H38A 109.5
O9 C38 H38B 109.5
H38A C38 H38B 109.5
O9 C38 H38C 109.5
H38A C38 H38C 109.5
H38B C38 H38C 109.5
O10 C39 H39A 109.5
O10 C39 H39B 109.5
H39A C39 H39B 109.5
O10 C39 H39C 109.5
H39A C39 H39C 109.5
H39B C39 H39C 109.5
O10 C40 C41 107.7(2)
O10 C40 H40A 110.2
C41 C40 H40A 110.2
O10 C40 H40B 110.2
C41 C40 H40B 110.2
H40A C40 H40B 108.5
O11 C41 C40 104.7(2)
O11 C41 H41A 110.8
C40 C41 H41A 110.8
O11 C41 H41B 110.8
C40 C41 H41B 110.8
H41A C41 H41B 108.9
O11 C42 C43 105.3(3)
O11 C42 H42A 110.7
C43 C42 H42A 110.7
O11 C42 H42B 110.7
C43 C42 H42B 110.7
H42A C42 H42B 108.8
O12 C43 C42 107.2(2)
O12 C43 H43A 110.3
C42 C43 H43A 110.3
O12 C43 H43B 110.3
C42 C43 H43B 110.3
H43A C43 H43B 108.5
O12 C44 H44A 109.5
O12 C44 H44B 109.5
H44A C44 H44B 109.5
O12 C44 H44C 109.5
H44A C44 H44C 109.5
H44B C44 H44C 109.5

loop_
_geom_bond_atom_site_label_1
_geom_bond_atom_site_label_2
_geom_bond_distance
Li1 O2 1.993(5)
Li1 O6 2.065(5)
Li1 O5 2.095(5)
Li1 O3 2.158(6)
Li1 O4 2.188(5)
Li1 O1 2.306(6)
Li2 O11 2.040(5)
Li2 O8 2.052(6)
Li2 O10 2.121(5)
Li2 O9 2.126(6)
Li2 O7 2.207(6)
Li2 O12 2.228(5)
O1 C22 1.420(3)
O1 C21 1.427(3)
O2 C24 1.424(3)
O2 C23 1.424(3)
O3 C26 1.427(4)
O3 C25 1.431(3)
O4 C27 1.442(4)
O4 C28 1.446(3)
O5 C30 1.414(3)
O5 C29 1.432(3)
O6 C32 1.420(3)
O6 C31 1.427(3)
O7 C34 1.418(3)
O7 C33 1.429(4)
O8 C35 1.421(3)
O8 C36 1.422(4)
O9 C38 1.415(4)
O9 C37 1.426(3)
O10 C39 1.421(3)
O10 C40 1.422(3)
O11 C42 1.421(3)
O11 C41 1.438(3)
O12 C43 1.411(3)
O12 C44 1.425(3)
C1 C2 1.375(4)
C1 C15 1.466(4)
C1 H1 0.9500
C2 C3 1.425(4)
C2 H2 0.9500
C3 C17 1.418(4)
C3 C4 1.422(4)
C4 C5 1.399(4)
C4 H4 0.9500
C5 C6 1.476(4)
C5 H5 0.9500
C6 C18 1.400(4)
C6 C7 1.415(4)
C7 C8 1.424(4)
C7 H7 0.9500
C8 C9 1.404(4)
C8 H8 0.9500
C9 C19 1.409(4)
C9 C10 1.454(4)
C10 C11 1.388(4)
C10 H10 0.9500
C11 C12 1.465(4)
C11 H11 0.9500
C12 C13 1.405(4)
C12 C20 1.409(4)
C13 C14 1.434(4)
C13 H13 0.9500
C14 C15 1.411(4)
C14 H14 0.9500
C15 C16 1.402(4)
C16 C17 1.399(4)
C16 C20 1.424(4)
C17 C18 1.408(4)
C18 C19 1.428(4)
C19 C20 1.390(4)
C21 H21A 0.9800
C21 H21B 0.9800
C21 H21C 0.9800
C22 C23 1.493(4)
C22 H22A 0.9900
C22 H22B 0.9900
C23 H23A 0.9900
C23 H23B 0.9900
C24 C25 1.494(4)
C24 H24A 0.9900
C24 H24B 0.9900
C25 H25A 0.9900
C25 H25B 0.9900
C26 H26A 0.9800
C26 H26B 0.9800
C26 H26C 0.9800
C27 H27A 0.9800
C27 H27B 0.9800
C27 H27C 0.9800
C28 C29 1.506(4)
C28 H28A 0.9900
C28 H28B 0.9900
C29 H29A 0.9900
C29 H29B 0.9900
C30 C31 1.498(4)
C30 H30A 0.9900
C30 H30B 0.9900
C31 H31A 0.9900
C31 H31B 0.9900
C32 H32A 0.9800
C32 H32B 0.9800
C32 H32C 0.9800
C33 H33A 0.9800
C33 H33B 0.9800
C33 H33C 0.9800
C34 C35 1.505(4)
C34 H34A 0.9900
C34 H34B 0.9900
C35 H35A 0.9900
C35 H35B 0.9900
C36 C37 1.471(4)
C36 H36A 0.9900
C36 H36B 0.9900
C37 H37A 0.9900
C37 H37B 0.9900
C38 H38A 0.9800
C38 H38B 0.9800
C38 H38C 0.9800
C39 H39A 0.9800
C39 H39B 0.9800
C39 H39C 0.9800
C40 C41 1.487(4)
C40 H40A 0.9900
C40 H40B 0.9900
C41 H41A 0.9900
C41 H41B 0.9900
C42 C43 1.501(4)
C42 H42A 0.9900
C42 H42B 0.9900
C43 H43A 0.9900
C43 H43B 0.9900
C44 H44A 0.9800
C44 H44B 0.9800
C44 H44C 0.9800
